data_4502769
loop_
_publ_author_name
'Kennedy, Stuart'
'Dodgson, India E.'
'Beavers, Christine M.'
'Teat, Simon J.'
'Dalgarno, Scott J.'

_publ_section_title
;
 Pyridine Directed Assembly of Di-O-Alkyl-tris-p-Carboxylatocalix[4]arenes
;
_journal_issue 2
_journal_name_full 'Crystal Growth &amp; Design'
_journal_page_first 688
_journal_paper_doi 10.1021/cg200887d
_journal_volume 12
_journal_year 2012
_chemical_formula_sum 'C51 H49 N3 O10'
_chemical_formula_weight 863.93
_chemical_name_common FINISHSRKRK794Pic
_chemical_name_systematic
;
 ?
;
_space_group_IT_number 14
_symmetry_cell_setting monoclinic
_symmetry_space_group_name_Hall '-P 2ybc'
_symmetry_space_group_name_H-M 'P 1 21/c 1'
_atom_sites_solution_hydrogens geom
_atom_sites_solution_primary direct
_atom_sites_solution_secondary difmap
_audit_creation_method SHELXL-97
_cell_angle_alpha 90.00
_cell_angle_beta 93.396(2)
_cell_angle_gamma 90.00
_cell_formula_units_Z 4
_cell_length_a 10.5621(3)
_cell_length_b 28.0473(8)
_cell_length_c 14.6049(4)
_cell_measurement_temperature 100(2)
_cell_volume 4318.9(2)
_computing_cell_refinement 'SAINT (Bruker, 1998)'
_computing_data_collection 'Apex II'
_computing_data_reduction 'SAINT (Bruker, 1998)'
_computing_molecular_graphics 'XSeed (Barbour, 2001)'
_computing_publication_material 'local program'
_computing_structure_refinement 'SHELXL-97 (Sheldrick, 1997)'
_computing_structure_solution 'SHELXS-97 (Sheldrick, 1990)'
_diffrn_ambient_temperature 100(2)
_diffrn_measured_fraction_theta_full 0.998
_diffrn_measured_fraction_theta_max 0.998
_diffrn_measurement_device_type 'Bruker Apex II CCD Diffractometer'
_diffrn_measurement_method '\w rotation with narrow frames'
_diffrn_radiation_monochromator 'silicon 111'
_diffrn_radiation_source 'Advanced Light Source station 11.3.1'
_diffrn_radiation_type synchrotron
_diffrn_radiation_wavelength 0.77490
_diffrn_reflns_av_R_equivalents 0.0670
_diffrn_reflns_av_sigmaI/netI 0.0496
_diffrn_reflns_limit_h_max 11
_diffrn_reflns_limit_h_min -11
_diffrn_reflns_limit_k_max 29
_diffrn_reflns_limit_k_min -29
_diffrn_reflns_limit_l_max 15
_diffrn_reflns_limit_l_min -15
_diffrn_reflns_number 27974
_diffrn_reflns_theta_full 24.40
_diffrn_reflns_theta_max 24.40
_diffrn_reflns_theta_min 2.20
_exptl_absorpt_coefficient_mu 0.093
_exptl_absorpt_correction_T_max 0.9991
_exptl_absorpt_correction_T_min 0.9917
_exptl_absorpt_correction_type multi-scan
_exptl_absorpt_process_details Bruker-SADABS
_exptl_crystal_colour Colourless
_exptl_crystal_density_diffrn 1.329
_exptl_crystal_density_method 'not measured'
_exptl_crystal_description Block
_exptl_crystal_F_000 1824
_exptl_crystal_size_max 0.09
_exptl_crystal_size_mid 0.03
_exptl_crystal_size_min 0.01
_refine_diff_density_max 0.364
_refine_diff_density_min -0.291
_refine_diff_density_rms 0.045
_refine_ls_extinction_method none
_refine_ls_goodness_of_fit_ref 1.004
_refine_ls_hydrogen_treatment constr
_refine_ls_matrix_type full
_refine_ls_number_parameters 574
_refine_ls_number_reflns 5478
_refine_ls_number_restraints 12
_refine_ls_restrained_S_all 1.008
_refine_ls_R_factor_all 0.0793
_refine_ls_R_factor_gt 0.0553
_refine_ls_shift/su_max 0.002
_refine_ls_shift/su_mean 0.000
_refine_ls_structure_factor_coef Fsqd
_refine_ls_weighting_details 'calc w=1/[\s^2^(Fo^2^)+(0.0921P)^2^+0.0000P] where P=(Fo^2^+2Fc^2^)/3'
_refine_ls_weighting_scheme calc
_refine_ls_wR_factor_gt 0.1294
_refine_ls_wR_factor_ref 0.1451
_reflns_number_gt 4049
_reflns_number_total 5478
_reflns_threshold_expression >2sigma(I)
_cod_data_source_file cg200887d_si_002.cif
_cod_data_source_block 34Pic
_cod_original_sg_symbol_H-M P21/c
_cod_database_code 4502769

loop_
_symmetry_equiv_pos_as_xyz
'x, y, z'
'-x, y+1/2, -z+1/2'
'-x, -y, -z'
'x, -y-1/2, z-1/2'

loop_
_atom_site_label
_atom_site_type_symbol
_atom_site_fract_x
_atom_site_fract_y
_atom_site_fract_z
_atom_site_U_iso_or_equiv
_atom_site_adp_type
_atom_site_occupancy
_atom_site_symmetry_multiplicity
_atom_site_calc_flag
_atom_site_refinement_flags
_atom_site_disorder_assembly
_atom_site_disorder_group
O1 O -0.0736(2) 0.32326(8) 0.04506(15) 0.0377(6) Uani 1 1 d . . .
H1O H -0.1422 0.3083 0.0479 0.045 Uiso 1 1 calc R . .
C1 C -0.1752(3) 0.37073(13) 0.1579(2) 0.0398(9) Uani 1 1 d . . .
O2 O 0.1680(2) 0.28006(8) -0.00019(14) 0.0341(5) Uani 1 1 d . . .
C2 C -0.1674(4) 0.41033(13) 0.2143(2) 0.0465(10) Uani 1 1 d . . .
H2 H -0.2371 0.4179 0.2499 0.056 Uiso 1 1 calc R . .
O3 O 0.0208(2) 0.21496(8) 0.08264(15) 0.0383(6) Uani 1 1 d . . .
H3O H 0.0781 0.2298 0.0571 0.046 Uiso 1 1 calc R . .
C3 C -0.0611(4) 0.43942(13) 0.2206(2) 0.0448(10) Uani 1 1 d . . .
O4 O -0.2490(2) 0.24733(10) 0.07942(16) 0.0489(7) Uani 1 1 d . . .
C4 C 0.0386(3) 0.42894(11) 0.1666(2) 0.0376(9) Uani 1 1 d . . .
H4 H 0.1112 0.4490 0.1702 0.045 Uiso 1 1 calc R . .
O5 O -0.1550(4) 0.48957(10) 0.3257(2) 0.0741(10) Uani 1 1 d . . .
H5O H -0.1435 0.5129 0.3612 0.089 Uiso 1 1 calc R . .
C5 C 0.0363(3) 0.39027(11) 0.1078(2) 0.0331(8) Uani 1 1 d . . .
O6 O 0.0485(4) 0.50215(11) 0.3013(2) 0.0747(10) Uani 1 1 d . . .
C6 C -0.0722(3) 0.36110(11) 0.1040(2) 0.0337(8) Uani 1 1 d . . .
O7 O 0.4856(2) 0.38254(9) 0.32166(19) 0.0595(8) Uani 1 1 d . . .
H7O H 0.5235 0.3889 0.3724 0.071 Uiso 1 1 calc R . .
C7 C 0.1492(3) 0.37855(12) 0.0526(2) 0.0361(8) Uani 1 1 d . . .
H7A H 0.1972 0.4081 0.0414 0.043 Uiso 1 1 calc R . .
H7B H 0.1191 0.3652 -0.0076 0.043 Uiso 1 1 calc R . .
O8 O 0.4571(2) 0.31172(9) 0.38851(18) 0.0550(7) Uani 1 1 d . . .
C8 C 0.2358(3) 0.34274(11) 0.1029(2) 0.0299(8) Uani 1 1 d . . .
O9 O 0.3370(3) 0.06987(9) 0.33925(19) 0.0584(8) Uani 1 1 d . . .
C9 C 0.3098(3) 0.35659(11) 0.1802(2) 0.0337(8) Uani 1 1 d . . .
H9 H 0.3153 0.3894 0.1959 0.040 Uiso 1 1 calc R . .
O10 O 0.1371(2) 0.05120(8) 0.36864(15) 0.0450(6) Uani 1 1 d . . .
H10O H 0.1732 0.0305 0.4026 0.054 Uiso 1 1 calc R . .
C10 C 0.3757(3) 0.32341(12) 0.2348(2) 0.0342(8) Uani 1 1 d . . .
C11 C 0.3687(3) 0.27518(11) 0.2115(2) 0.0325(8) Uani 1 1 d . . .
H11 H 0.4104 0.2522 0.2505 0.039 Uiso 1 1 calc R . .
C12 C 0.3016(3) 0.26037(11) 0.1320(2) 0.0294(8) Uani 1 1 d . . .
C13 C 0.2379(3) 0.29479(11) 0.0787(2) 0.0297(8) Uani 1 1 d . . .
C14 C 0.2968(3) 0.20775(11) 0.1060(2) 0.0329(8) Uani 1 1 d . . .
H14A H 0.2728 0.2051 0.0396 0.040 Uiso 1 1 calc R . .
H14B H 0.3829 0.1941 0.1164 0.040 Uiso 1 1 calc R . .
C15 C 0.2055(3) 0.17828(11) 0.1582(2) 0.0313(8) Uani 1 1 d . . .
C16 C 0.2506(3) 0.14353(11) 0.2191(2) 0.0336(8) Uani 1 1 d . . .
H16 H 0.3396 0.1397 0.2299 0.040 Uiso 1 1 calc R . .
C17 C 0.1687(3) 0.11387(11) 0.2654(2) 0.0352(8) Uani 1 1 d . . .
C18 C 0.0395(3) 0.12047(12) 0.2504(2) 0.0413(9) Uani 1 1 d . . .
H18 H -0.0170 0.1006 0.2812 0.050 Uiso 1 1 calc R . .
C19 C -0.0093(3) 0.15525(12) 0.1916(2) 0.0383(8) Uani 1 1 d . . .
C20 C 0.0744(3) 0.18312(11) 0.1437(2) 0.0337(8) Uani 1 1 d . . .
C21 C -0.1498(3) 0.16439(14) 0.1779(3) 0.0513(10) Uani 1 1 d . . .
H21A H -0.1970 0.1376 0.2038 0.062 Uiso 1 1 calc R . .
H21B H -0.1740 0.1664 0.1115 0.062 Uiso 1 1 calc R . .
C22 C -0.1855(3) 0.21059(13) 0.2244(2) 0.0418(9) Uani 1 1 d . . .
C23 C -0.1653(3) 0.21581(15) 0.3187(3) 0.0480(10) Uani 1 1 d . . .
H23 H -0.1315 0.1900 0.3544 0.058 Uiso 1 1 calc R . .
C24 C -0.1936(4) 0.25795(16) 0.3609(3) 0.0527(11) Uani 1 1 d . . .
H24 H -0.1816 0.2608 0.4256 0.063 Uiso 1 1 calc R . .
C25 C -0.2394(3) 0.29613(15) 0.3097(3) 0.0495(10) Uani 1 1 d . . .
H25 H -0.2599 0.3249 0.3399 0.059 Uiso 1 1 calc R . .
C26 C -0.2562(3) 0.29348(14) 0.2151(2) 0.0424(9) Uani 1 1 d . . .
C27 C -0.2321(3) 0.24968(14) 0.1745(2) 0.0393(9) Uani 1 1 d . . .
C28 C -0.2885(3) 0.33776(14) 0.1591(3) 0.0509(10) Uani 1 1 d . . .
H28A H -0.3154 0.3285 0.0955 0.061 Uiso 1 1 calc R . .
H28B H -0.3600 0.3547 0.1856 0.061 Uiso 1 1 calc R . .
C29 C 0.2346(4) 0.28514(13) -0.0835(2) 0.0423(9) Uani 1 1 d . . .
H29A H 0.2675 0.3177 -0.0875 0.063 Uiso 1 1 calc R . .
H29B H 0.1761 0.2787 -0.1367 0.063 Uiso 1 1 calc R . .
H29C H 0.3052 0.2624 -0.0828 0.063 Uiso 1 1 calc R . .
C30 C -0.3766(4) 0.23391(19) 0.0497(3) 0.0691(13) Uani 1 1 d . . .
H30A H -0.3919 0.2008 0.0674 0.104 Uiso 1 1 calc R . .
H30B H -0.3879 0.2370 -0.0171 0.104 Uiso 1 1 calc R . .
H30C H -0.4369 0.2548 0.0786 0.104 Uiso 1 1 calc R . .
C31 C -0.0508(7) 0.48049(15) 0.2856(3) 0.0703(15) Uani 1 1 d . . .
C32 C 0.4439(3) 0.33786(14) 0.3224(3) 0.0454(9) Uani 1 1 d . . .
C33 C 0.2238(4) 0.07622(12) 0.3273(2) 0.0410(9) Uani 1 1 d . . .
N34 N 0.1120(7) 0.4439(2) 0.5470(5) 0.0360(7) Uani 0.50 1 d PD A 1
C35 C 0.2157(7) 0.4228(2) 0.5148(5) 0.0360(7) Uani 0.50 1 d PD A 1
H35 H 0.2966 0.4331 0.5389 0.043 Uiso 0.50 1 calc PR A 1
C36 C 0.2113(7) 0.3870(2) 0.4484(5) 0.0360(7) Uani 0.50 1 d PD A 1
H36 H 0.2869 0.3739 0.4265 0.043 Uiso 0.50 1 calc PR A 1
C37 C 0.0925(7) 0.3709(4) 0.4154(7) 0.0360(7) Uani 0.50 1 d PD A 1
C38 C -0.0098(7) 0.3921(3) 0.4504(5) 0.0360(7) Uani 0.50 1 d PD A 1
H38 H -0.0925 0.3822 0.4296 0.043 Uiso 0.50 1 calc PR A 1
C39 C 0.0036(7) 0.4272(3) 0.5144(5) 0.0360(7) Uani 0.50 1 d PD A 1
H39 H -0.0714 0.4405 0.5368 0.043 Uiso 0.50 1 calc PR A 1
C40 C 0.079(2) 0.3315(9) 0.3486(18) 0.0360(7) Uani 0.50 1 d P A 1
H40A H 0.0450 0.3033 0.3784 0.054 Uiso 0.50 1 calc PR A 1
H40B H 0.1619 0.3239 0.3258 0.054 Uiso 0.50 1 calc PR A 1
H40C H 0.0206 0.3411 0.2972 0.054 Uiso 0.50 1 calc PR A 1
N41 N 0.0188(8) 0.4411(3) 0.5571(5) 0.0654(11) Uani 0.50 1 d PD B 2
C42 C 0.1334(12) 0.4318(4) 0.5330(7) 0.0654(11) Uani 0.50 1 d PD B 2
H42 H 0.2031 0.4484 0.5621 0.079 Uiso 0.50 1 calc PR B 2
C43 C 0.1564(10) 0.3970(3) 0.4635(6) 0.0654(11) Uani 0.50 1 d PD B 2
H43 H 0.2405 0.3917 0.4461 0.079 Uiso 0.50 1 calc PR B 2
C44 C 0.0594(10) 0.3718(5) 0.4228(9) 0.0654(11) Uani 0.50 1 d PD B 2
C45 C -0.0579(10) 0.3826(4) 0.4543(7) 0.0654(11) Uani 0.50 1 d PD B 2
H45 H -0.1303 0.3655 0.4305 0.079 Uiso 0.50 1 calc PR B 2
C46 C -0.0727(10) 0.4171(3) 0.5186(6) 0.0654(11) Uani 0.50 1 d PD B 2
H46 H -0.1562 0.4237 0.5359 0.079 Uiso 0.50 1 calc PR B 2
C47 C 0.081(3) 0.3335(11) 0.350(2) 0.0654(11) Uani 0.50 1 d P B 2
H47A H 0.1634 0.3182 0.3637 0.098 Uiso 0.50 1 calc PR B 2
H47B H 0.0798 0.3483 0.2894 0.098 Uiso 0.50 1 calc PR B 2
H47C H 0.0136 0.3095 0.3511 0.098 Uiso 0.50 1 calc PR B 2
N48 N 0.4314(3) 0.58404(13) 0.5173(3) 0.0654(10) Uani 1 1 d . . .
C49 C 0.4819(7) 0.59735(17) 0.4430(4) 0.108(2) Uani 1 1 d . . .
H49 H 0.5317 0.6256 0.4454 0.129 Uiso 1 1 calc R . .
C50 C 0.4687(6) 0.57347(19) 0.3606(3) 0.107(2) Uani 1 1 d . . .
H50 H 0.5113 0.5850 0.3096 0.129 Uiso 1 1 calc R . .
C51 C 0.3972(4) 0.53446(13) 0.3509(3) 0.0522(10) Uani 1 1 d . . .
C52 C 0.3399(6) 0.5223(2) 0.4267(4) 0.118(3) Uani 1 1 d . . .
H52 H 0.2832 0.4960 0.4243 0.141 Uiso 1 1 calc R . .
C53 C 0.3602(6) 0.5467(2) 0.5080(4) 0.122(3) Uani 1 1 d . . .
H53 H 0.3197 0.5354 0.5602 0.146 Uiso 1 1 calc R . .
C54 C 0.3818(5) 0.50621(16) 0.2631(3) 0.0655(12) Uani 1 1 d . . .
H54A H 0.4170 0.4742 0.2731 0.098 Uiso 1 1 calc R . .
H54B H 0.4268 0.5223 0.2151 0.098 Uiso 1 1 calc R . .
H54C H 0.2915 0.5038 0.2439 0.098 Uiso 1 1 calc R . .
N55 N 0.2447(3) -0.01692(10) 0.4725(2) 0.0462(8) Uani 1 1 d . . .
C56 C 0.3617(4) -0.02966(14) 0.4526(3) 0.0531(11) Uani 1 1 d . . .
H56 H 0.4043 -0.0110 0.4097 0.064 Uiso 1 1 calc R . .
C57 C 0.4237(4) -0.06869(15) 0.4912(3) 0.0567(11) Uani 1 1 d . . .
H57 H 0.5075 -0.0759 0.4753 0.068 Uiso 1 1 calc R . .
C58 C 0.3650(4) -0.09733(13) 0.5530(3) 0.0517(11) Uani 1 1 d . . .
C59 C 0.2442(4) -0.08403(14) 0.5727(3) 0.0533(11) Uani 1 1 d . . .
H59 H 0.1990 -0.1024 0.6146 0.064 Uiso 1 1 calc R . .
C60 C 0.1879(4) -0.04414(13) 0.5323(3) 0.0488(10) Uani 1 1 d . . .
H60 H 0.1047 -0.0358 0.5480 0.059 Uiso 1 1 calc R . .
C61 C 0.4290(4) -0.14040(14) 0.5961(3) 0.0690(13) Uani 1 1 d . . .
H61A H 0.4873 -0.1303 0.6471 0.104 Uiso 1 1 calc R . .
H61B H 0.4765 -0.1571 0.5502 0.104 Uiso 1 1 calc R . .
H61C H 0.3648 -0.1619 0.6190 0.104 Uiso 1 1 calc R . .

loop_
_atom_site_aniso_label
_atom_site_aniso_U_11
_atom_site_aniso_U_22
_atom_site_aniso_U_33
_atom_site_aniso_U_23
_atom_site_aniso_U_13
_atom_site_aniso_U_12
O1 0.0365(13) 0.0376(14) 0.0390(13) -0.0051(11) 0.0013(10) -0.0089(11)
C1 0.036(2) 0.042(2) 0.041(2) 0.0081(18) -0.0045(16) 0.0101(17)
O2 0.0366(13) 0.0402(13) 0.0258(12) -0.0019(10) 0.0050(10) -0.0073(11)
C2 0.051(2) 0.046(2) 0.042(2) 0.0066(19) 0.0017(18) 0.024(2)
O3 0.0341(13) 0.0341(13) 0.0470(14) 0.0071(11) 0.0049(11) -0.0058(11)
C3 0.058(3) 0.036(2) 0.040(2) 0.0014(17) -0.0076(19) 0.017(2)
O4 0.0275(13) 0.0808(19) 0.0382(15) -0.0032(13) 0.0006(11) -0.0127(13)
C4 0.046(2) 0.0267(19) 0.039(2) 0.0047(16) -0.0132(17) 0.0027(16)
O5 0.133(3) 0.0355(16) 0.0562(18) -0.0063(14) 0.0267(19) 0.0183(18)
C5 0.039(2) 0.0283(19) 0.0311(18) 0.0047(15) -0.0055(15) 0.0067(15)
O6 0.095(3) 0.0496(18) 0.074(2) -0.0280(16) -0.0354(19) 0.0257(18)
C6 0.037(2) 0.0314(19) 0.0314(18) 0.0006(16) -0.0071(16) 0.0029(16)
O7 0.0615(18) 0.0443(17) 0.0693(18) -0.0113(14) -0.0251(14) -0.0014(14)
C7 0.043(2) 0.0324(19) 0.0327(18) 0.0070(15) -0.0015(16) -0.0029(16)
O8 0.0580(18) 0.0523(17) 0.0519(17) 0.0012(14) -0.0199(13) 0.0083(13)
C8 0.0291(18) 0.0295(19) 0.0317(18) 0.0032(15) 0.0048(15) -0.0024(14)
O9 0.0541(19) 0.0509(17) 0.0676(19) 0.0217(14) -0.0185(14) -0.0189(14)
C9 0.0323(19) 0.0278(18) 0.041(2) -0.0003(16) 0.0021(16) -0.0042(15)
O10 0.0650(17) 0.0333(13) 0.0365(14) 0.0044(11) 0.0029(12) -0.0092(13)
C10 0.0283(18) 0.037(2) 0.0371(19) -0.0017(16) -0.0015(15) -0.0031(15)
C11 0.0277(18) 0.034(2) 0.037(2) 0.0034(15) 0.0049(15) 0.0034(15)
C12 0.0265(17) 0.0296(18) 0.0332(19) 0.0001(15) 0.0093(15) -0.0010(15)
C13 0.0258(17) 0.036(2) 0.0281(18) -0.0001(15) 0.0064(14) -0.0052(15)
C14 0.0354(19) 0.0280(18) 0.0361(19) -0.0004(15) 0.0090(15) 0.0015(15)
C15 0.037(2) 0.0272(18) 0.0300(18) -0.0048(15) 0.0038(15) -0.0009(15)
C16 0.039(2) 0.0301(19) 0.0320(18) -0.0055(16) 0.0011(15) -0.0026(16)
C17 0.046(2) 0.0289(19) 0.0306(18) -0.0033(15) 0.0020(16) -0.0060(16)
C18 0.050(2) 0.033(2) 0.042(2) -0.0025(17) 0.0090(18) -0.0145(17)
C19 0.036(2) 0.034(2) 0.045(2) -0.0025(17) 0.0023(16) -0.0084(16)
C20 0.038(2) 0.0269(18) 0.0357(19) -0.0062(16) -0.0009(16) -0.0019(16)
C21 0.036(2) 0.049(2) 0.069(3) -0.003(2) 0.0052(19) -0.0097(18)
C22 0.0267(19) 0.050(2) 0.049(2) 0.0049(19) 0.0074(16) -0.0093(17)
C23 0.043(2) 0.056(3) 0.046(2) 0.017(2) 0.0095(18) 0.0012(19)
C24 0.049(2) 0.076(3) 0.034(2) 0.010(2) 0.0083(18) 0.003(2)
C25 0.045(2) 0.061(3) 0.044(2) 0.000(2) 0.0093(18) 0.0050(19)
C26 0.030(2) 0.056(2) 0.042(2) 0.0096(19) 0.0052(16) -0.0019(17)
C27 0.0247(18) 0.062(3) 0.032(2) 0.0038(18) 0.0065(15) -0.0086(17)
C28 0.032(2) 0.063(3) 0.057(2) 0.013(2) 0.0013(18) 0.0022(19)
C29 0.055(2) 0.045(2) 0.0283(19) 0.0013(16) 0.0108(17) -0.0069(18)
C30 0.032(2) 0.117(4) 0.057(3) -0.013(3) -0.0009(19) -0.021(2)
C31 0.135(5) 0.038(3) 0.036(2) -0.001(2) -0.008(3) 0.040(3)
C32 0.041(2) 0.040(2) 0.054(3) -0.006(2) -0.0077(18) 0.0049(18)
C33 0.054(3) 0.034(2) 0.034(2) -0.0017(16) -0.0059(18) -0.0140(19)
N34 0.0394(16) 0.0301(16) 0.0383(17) -0.0039(13) -0.0010(13) 0.0085(13)
C35 0.0394(16) 0.0301(16) 0.0383(17) -0.0039(13) -0.0010(13) 0.0085(13)
C36 0.0394(16) 0.0301(16) 0.0383(17) -0.0039(13) -0.0010(13) 0.0085(13)
C37 0.0394(16) 0.0301(16) 0.0383(17) -0.0039(13) -0.0010(13) 0.0085(13)
C38 0.0394(16) 0.0301(16) 0.0383(17) -0.0039(13) -0.0010(13) 0.0085(13)
C39 0.0394(16) 0.0301(16) 0.0383(17) -0.0039(13) -0.0010(13) 0.0085(13)
C40 0.0394(16) 0.0301(16) 0.0383(17) -0.0039(13) -0.0010(13) 0.0085(13)
N41 0.082(3) 0.058(2) 0.056(2) -0.0008(18) -0.005(2) -0.002(2)
C42 0.082(3) 0.058(2) 0.056(2) -0.0008(18) -0.005(2) -0.002(2)
C43 0.082(3) 0.058(2) 0.056(2) -0.0008(18) -0.005(2) -0.002(2)
C44 0.082(3) 0.058(2) 0.056(2) -0.0008(18) -0.005(2) -0.002(2)
C45 0.082(3) 0.058(2) 0.056(2) -0.0008(18) -0.005(2) -0.002(2)
C46 0.082(3) 0.058(2) 0.056(2) -0.0008(18) -0.005(2) -0.002(2)
C47 0.082(3) 0.058(2) 0.056(2) -0.0008(18) -0.005(2) -0.002(2)
N48 0.059(2) 0.049(2) 0.084(3) -0.018(2) -0.024(2) 0.0019(18)
C49 0.188(6) 0.057(3) 0.071(4) 0.028(3) -0.051(4) -0.067(4)
C50 0.174(6) 0.087(4) 0.055(3) 0.027(3) -0.037(3) -0.085(4)
C51 0.054(2) 0.039(2) 0.061(3) 0.002(2) -0.011(2) -0.0016(19)
C52 0.144(5) 0.127(5) 0.087(4) -0.059(4) 0.053(4) -0.097(5)
C53 0.114(5) 0.159(6) 0.099(4) -0.079(4) 0.053(4) -0.090(5)
C54 0.079(3) 0.059(3) 0.058(3) -0.003(2) -0.002(2) -0.001(2)
N55 0.059(2) 0.0365(18) 0.0413(18) 0.0023(14) -0.0085(16) -0.0163(16)
C56 0.058(3) 0.045(2) 0.055(3) 0.009(2) -0.006(2) -0.022(2)
C57 0.046(2) 0.053(3) 0.070(3) 0.005(2) -0.007(2) -0.016(2)
C58 0.050(3) 0.042(2) 0.060(3) 0.003(2) -0.023(2) -0.019(2)
C59 0.067(3) 0.047(2) 0.045(2) 0.0123(19) -0.010(2) -0.019(2)
C60 0.055(2) 0.047(2) 0.043(2) -0.002(2) -0.0061(19) -0.012(2)
C61 0.065(3) 0.047(3) 0.091(3) 0.017(2) -0.033(3) -0.010(2)

loop_
_atom_type_symbol
_atom_type_description
_atom_type_scat_dispersion_real
_atom_type_scat_dispersion_imag
_atom_type_scat_source
C C 0.0033 0.0016 'International Tables Vol C Tables 4.2.6.8 and 6.1.1.4'
H H 0.0000 0.0000 'International Tables Vol C Tables 4.2.6.8 and 6.1.1.4'
N N 0.0061 0.0033 'International Tables Vol C Tables 4.2.6.8 and 6.1.1.4'
O O 0.0106 0.0060 'International Tables Vol C Tables 4.2.6.8 and 6.1.1.4'

loop_
_geom_angle_atom_site_label_1
_geom_angle_atom_site_label_2
_geom_angle_atom_site_label_3
_geom_angle
C2 C1 C6 117.8(3)
C2 C1 C28 120.3(3)
C6 C1 C28 121.8(3)
C13 O2 C29 113.9(2)
C1 C2 C3 122.1(4)
C4 C3 C2 118.6(3)
C4 C3 C31 119.8(4)
C2 C3 C31 121.6(4)
C27 O4 C30 112.1(3)
C3 C4 C5 122.3(3)
C4 C5 C6 117.7(3)
C4 C5 C7 121.1(3)
C6 C5 C7 121.2(3)
O1 C6 C1 121.5(3)
O1 C6 C5 117.1(3)
C1 C6 C5 121.4(3)
C5 C7 C8 110.8(3)
C9 C8 C13 117.4(3)
C9 C8 C7 120.2(3)
C13 C8 C7 122.3(3)
C10 C9 C8 121.3(3)
C9 C10 C11 119.5(3)
C9 C10 C32 120.9(3)
C11 C10 C32 119.3(3)
C12 C11 C10 120.7(3)
C13 C12 C11 117.9(3)
C13 C12 C14 121.7(3)
C11 C12 C14 120.4(3)
C12 C13 C8 122.9(3)
C12 C13 O2 118.2(3)
C8 C13 O2 118.8(3)
C15 C14 C12 114.6(3)
C16 C15 C20 117.8(3)
C16 C15 C14 120.2(3)
C20 C15 C14 121.9(3)
C15 C16 C17 121.9(3)
C18 C17 C16 118.4(3)
C18 C17 C33 122.6(3)
C16 C17 C33 118.9(3)
C19 C18 C17 121.5(3)
C18 C19 C20 118.8(3)
C18 C19 C21 122.1(3)
C20 C19 C21 119.0(3)
O3 C20 C15 122.2(3)
O3 C20 C19 116.3(3)
C15 C20 C19 121.4(3)
C19 C21 C22 110.7(3)
C23 C22 C27 117.7(4)
C23 C22 C21 120.3(3)
C27 C22 C21 121.8(3)
C24 C23 C22 120.7(4)
C23 C24 C25 120.3(4)
C24 C25 C26 121.3(4)
C25 C26 C27 117.1(3)
C25 C26 C28 120.4(4)
C27 C26 C28 122.3(3)
C22 C27 O4 120.4(3)
C22 C27 C26 122.7(3)
O4 C27 C26 116.8(3)
C1 C28 C26 110.8(3)
O6 C31 O5 123.9(4)
O6 C31 C3 122.2(5)
O5 C31 C3 113.9(5)
O8 C32 O7 123.6(3)
O8 C32 C10 123.1(3)
O7 C32 C10 113.2(3)
O9 C33 O10 123.9(3)
O9 C33 C17 122.7(3)
O10 C33 C17 113.4(3)
C39 N34 C35 115.3(6)
N34 C35 C36 124.2(7)
C37 C36 C35 117.8(7)
C36 C37 C38 116.6(8)
C36 C37 C40 121.5(10)
C38 C37 C40 121.9(11)
C39 C38 C37 121.6(7)
N34 C39 C38 124.4(7)
C46 N41 C42 117.7(10)
N41 C42 C43 121.5(11)
C44 C43 C42 120.6(10)
C45 C44 C43 114.2(11)
C45 C44 C47 123.8(15)
C43 C44 C47 122.0(15)
C44 C45 C46 121.8(11)
N41 C46 C45 124.2(11)
C53 N48 C49 114.4(4)
N48 C49 C50 124.6(4)
C51 C50 C49 121.4(5)
C50 C51 C52 113.7(4)
C50 C51 C54 123.6(4)
C52 C51 C54 122.6(4)
C51 C52 C53 122.2(5)
N48 C53 C52 123.6(5)
C60 N55 C56 116.7(3)
N55 C56 C57 123.1(4)
C56 C57 C58 120.5(4)
C59 C58 C57 115.9(4)
C59 C58 C61 122.0(4)
C57 C58 C61 122.1(4)
C58 C59 C60 120.7(4)
N55 C60 C59 123.1(4)

loop_
_geom_bond_atom_site_label_1
_geom_bond_atom_site_label_2
_geom_bond_distance
O1 C6 1.366(4)
C1 C2 1.382(5)
C1 C6 1.407(5)
C1 C28 1.513(5)
O2 C13 1.393(4)
O2 C29 1.448(4)
C2 C3 1.387(5)
O3 C20 1.361(4)
C3 C4 1.383(5)
C3 C31 1.493(6)
O4 C27 1.391(4)
O4 C30 1.442(4)
C4 C5 1.383(5)
O5 C31 1.302(6)
C5 C6 1.407(5)
C5 C7 1.515(5)
O6 C31 1.222(6)
O7 C32 1.329(4)
C7 C8 1.519(4)
O8 C32 1.214(4)
C8 C9 1.389(4)
C8 C13 1.391(4)
O9 C33 1.211(4)
C9 C10 1.386(5)
O10 C33 1.327(4)
C10 C11 1.396(5)
C10 C32 1.487(5)
C11 C12 1.388(4)
C12 C13 1.389(4)
C12 C14 1.524(4)
C14 C15 1.510(4)
C15 C16 1.385(5)
C15 C20 1.395(5)
C16 C17 1.403(5)
C17 C18 1.382(5)
C17 C33 1.486(5)
C18 C19 1.379(5)
C19 C20 1.398(5)
C19 C21 1.507(5)
C21 C22 1.521(5)
C22 C23 1.389(5)
C22 C27 1.390(5)
C23 C24 1.374(6)
C24 C25 1.377(5)
C25 C26 1.385(5)
C26 C27 1.394(5)
C26 C28 1.515(5)
N34 C39 1.301(10)
N34 C35 1.353(9)
C35 C36 1.396(9)
C36 C37 1.393(10)
C37 C38 1.359(10)
C37 C40 1.47(3)
C38 C39 1.359(10)
N41 C46 1.280(10)
N41 C42 1.307(12)
C42 C43 1.438(12)
C43 C44 1.354(13)
C44 C45 1.381(12)
C44 C47 1.54(3)
C45 C46 1.364(11)
N48 C53 1.292(6)
N48 C49 1.293(7)
C49 C50 1.377(7)
C50 C51 1.332(6)
C51 C52 1.336(6)
C51 C54 1.508(6)
C52 C53 1.377(7)
N55 C60 1.330(5)
N55 C56 1.335(5)
C56 C57 1.379(6)
C57 C58 1.382(6)
C58 C59 1.376(6)
C58 C61 1.504(5)
C59 C60 1.383(5)
